data_2014604
loop_
_publ_author_name
'\'Slepokura, Katarzyna'
'Gaw\/lowska, Monika'

_publ_section_title
;
 <i>N</i>-Amidino-4-hydroxy-<small>L</small>-proline monohydrate and
 <i>N</i>-amidino-<small>L</small>-methionine monohydrate
;
_journal_issue 1
_journal_name_full 'Acta Crystallographica Section C'
_journal_page_first o25
_journal_page_last o28
_journal_paper_doi 10.1107/S0108270104029373
_journal_volume 61
_journal_year 2005
_chemical_formula_iupac 'C6 H11 N3 O3 , H2 O'
_chemical_formula_moiety 'C6 H11 N3 O3 , H2 O'
_chemical_formula_sum 'C6 H13 N3 O4'
_chemical_formula_weight 191.19
_chemical_name_common L-amidino-4-hydroxyproline
_chemical_name_systematic
;
N-Amidino-4-hydroxy-L-proline monohydrate
;
_space_group_IT_number 19
_symmetry_cell_setting orthorhombic
_symmetry_space_group_name_Hall 'P 2ac 2ab'
_symmetry_space_group_name_H-M 'P 21 21 21'
_atom_sites_solution_hydrogens geom
_atom_sites_solution_primary direct
_atom_sites_solution_secondary difmap
_audit_creation_method SHELXL97
_cell_angle_alpha 90.00
_cell_angle_beta 90.00
_cell_angle_gamma 90.00
_cell_formula_units_Z 4
_cell_length_a 4.604(2)
_cell_length_b 12.514(4)
_cell_length_c 14.422(4)
_cell_measurement_reflns_used 6400
_cell_measurement_temperature 100(2)
_cell_measurement_theta_max 28.25
_cell_measurement_theta_min 3.26
_cell_volume 830.9(5)
_computing_cell_refinement 'CrysAlisRED (Oxford Diffraction, 2003)'
_computing_data_collection 'CrysAlisCCD (Oxford Diffraction, 2003)'
_computing_data_reduction CrysAlisRED
_computing_molecular_graphics 'SHELXTL (Bruker, 1997)'
_computing_publication_material SHELXL97
_computing_structure_refinement 'SHELXL97 (Sheldrick, 1997)'
_computing_structure_solution 'SHELXS97 (Sheldrick, 1997)'
_diffrn_ambient_temperature 100(2)
_diffrn_measured_fraction_theta_full 0.983
_diffrn_measured_fraction_theta_max 0.983
_diffrn_measurement_device_type 'Kuma KM4 CCD \k-geometry diffractometer'
_diffrn_measurement_method \w
_diffrn_radiation_monochromator graphite
_diffrn_radiation_source 'fine-focus sealed tube'
_diffrn_radiation_type MoK\a
_diffrn_radiation_wavelength 0.71073
_diffrn_reflns_av_R_equivalents 0.0772
_diffrn_reflns_av_sigmaI/netI 0.0502
_diffrn_reflns_limit_h_max 5
_diffrn_reflns_limit_h_min -5
_diffrn_reflns_limit_k_max 7
_diffrn_reflns_limit_k_min -15
_diffrn_reflns_limit_l_max 18
_diffrn_reflns_limit_l_min -18
_diffrn_reflns_number 5278
_diffrn_reflns_theta_full 26.99
_diffrn_reflns_theta_max 27.00
_diffrn_reflns_theta_min 3.26
_exptl_absorpt_coefficient_mu 0.128
_exptl_absorpt_correction_type none
_exptl_crystal_colour colourless
_exptl_crystal_density_diffrn 1.528
_exptl_crystal_density_meas ?
_exptl_crystal_density_method 'not measured'
_exptl_crystal_description plate
_exptl_crystal_F_000 408
_exptl_crystal_size_max 0.50
_exptl_crystal_size_mid 0.10
_exptl_crystal_size_min 0.03
_refine_diff_density_max 0.20
_refine_diff_density_min -0.21
_refine_ls_abs_structure_details
;
known absolute configuration
;
_refine_ls_extinction_method none
_refine_ls_goodness_of_fit_ref 1.034
_refine_ls_hydrogen_treatment refall
_refine_ls_matrix_type full
_refine_ls_number_parameters 170
_refine_ls_number_reflns 1066
_refine_ls_number_restraints 0
_refine_ls_restrained_S_all 1.034
_refine_ls_R_factor_all 0.0502
_refine_ls_R_factor_gt 0.0385
_refine_ls_shift/su_max 0.000
_refine_ls_shift/su_mean 0.000
_refine_ls_structure_factor_coef Fsqd
_refine_ls_weighting_details 'w = 1/[\s^2^(Fo^2^)+(0.0469P)^2^] where P=(Fo^2^+2Fc^2^)/3'
_refine_ls_weighting_scheme calc
_refine_ls_wR_factor_gt 0.0776
_refine_ls_wR_factor_ref 0.0813
_reflns_number_gt 923
_reflns_number_total 1066
_reflns_threshold_expression I>2\s(I)
_cod_data_source_file av1216.cif
_cod_data_source_block I
_cod_depositor_comments
;
The following automatic conversions were performed:

'_exptl_crystal_density_meas' value 'not measured' was changed to '?'
- the value is perceived as not measured.

Automatic conversion script
Id: cif_fix_values 3008 2015-01-20 13:52:24Z robertas 
;
_cod_database_code 2014604
_cod_database_fobs_code 2014604

loop_
_symmetry_equiv_pos_as_xyz
'x, y, z'
'-x+1/2, -y, z+1/2'
'-x, y+1/2, -z+1/2'
'x+1/2, -y+1/2, -z'

loop_
_atom_site_label
_atom_site_fract_x
_atom_site_fract_y
_atom_site_fract_z
_atom_site_U_iso_or_equiv
_atom_site_adp_type
_atom_site_calc_flag
_atom_site_refinement_flags
_atom_site_occupancy
_atom_site_disorder_assembly
_atom_site_disorder_group
_atom_site_type_symbol
O1 -0.1823(4) 0.0600(2) 0.2950(2) 0.0167(4) Uani d . 1 . . O
O2 0.1533(4) 0.1207(2) 0.3950(2) 0.0168(4) Uani d . 1 . . O
O3 0.2106(4) 0.3812(2) 0.1082(2) 0.0169(4) Uani d . 1 . . O
O1W -0.0050(5) 0.1963(2) 0.5706(2) 0.0242(5) Uani d . 1 . . O
N1 0.0993(5) 0.1549(2) 0.1465(2) 0.0141(5) Uani d . 1 . . N
N2 0.0864(5) 0.0278(2) 0.0311(2) 0.0168(5) Uani d . 1 . . N
N3 0.4007(5) 0.0070(2) 0.1532(2) 0.0168(5) Uani d . 1 . . N
C0 0.1968(6) 0.0633(2) 0.1107(2) 0.0147(5) Uani d . 1 . . C
C1 0.0348(6) 0.1158(2) 0.3167(2) 0.0145(5) Uani d . 1 . . C
C2 0.1608(6) 0.1897(2) 0.2423(2) 0.0136(5) Uani d . 1 . . C
C3 0.0098(6) 0.3000(2) 0.2481(2) 0.0158(5) Uani d . 1 . . C
C4 -0.0431(6) 0.3335(2) 0.1477(2) 0.0145(6) Uani d . 1 . . C
C5 -0.0981(6) 0.2282(2) 0.0990(2) 0.0151(6) Uani d . 1 . . C
H2 0.378(6) 0.194(2) 0.250(2) 0.015(7) Uiso d . 1 . . H
H21 0.148(7) -0.026(2) 0.001(2) 0.029(9) Uiso d . 1 . . H
H22 -0.048(8) 0.067(2) -0.001(2) 0.026(8) Uiso d . 1 . . H
H3 0.209(7) 0.450(3) 0.136(2) 0.037(9) Uiso d . 1 . . H
H31 0.437(7) -0.062(2) 0.125(2) 0.028(8) Uiso d . 1 . . H
H32 0.498(7) 0.033(2) 0.195(2) 0.021(8) Uiso d . 1 . . H
H3A -0.165(7) 0.291(2) 0.280(2) 0.025(8) Uiso d . 1 . . H
H3B 0.123(7) 0.358(2) 0.28500 0.027(8) Uiso d . 1 . . H
H4 -0.205(6) 0.380(2) 0.138(2) 0.013(7) Uiso d . 1 . . H
H5A -0.310(6) 0.210(2) 0.102(2) 0.016(7) Uiso d . 1 . . H
H5B -0.064(6) 0.235(2) 0.034(2) 0.018(7) Uiso d . 1 . . H
H1W -0.108(10) 0.256(3) 0.586(3) 0.07(2) Uiso d . 1 . . H
H2W -0.011(9) 0.181(3) 0.513(3) 0.06(2) Uiso d . 1 . . H

loop_
_atom_site_aniso_label
_atom_site_aniso_U_11
_atom_site_aniso_U_22
_atom_site_aniso_U_33
_atom_site_aniso_U_12
_atom_site_aniso_U_13
_atom_site_aniso_U_23
O1 0.0128(9) 0.0211(9) 0.0163(9) -0.0028(9) -0.0022(8) 0.0014(8)
O2 0.0175(9) 0.0199(8) 0.0130(8) -0.0004(9) -0.0033(8) 0.0011(8)
O3 0.0151(9) 0.0168(9) 0.0190(9) -0.0034(8) 0.0046(8) -0.0005(8)
O1W 0.0286(11) 0.0286(11) 0.0155(10) 0.0091(11) 0.0011(10) 0.0001(9)
N1 0.0145(11) 0.0180(10) 0.0098(9) 0.0024(9) -0.0027(10) -0.0001(9)
N2 0.0163(12) 0.0191(12) 0.0151(11) 0.0033(10) -0.0026(11) -0.0029(10)
N3 0.0172(12) 0.0191(12) 0.0140(11) 0.0037(10) -0.0046(11) -0.0029(9)
C0 0.0118(11) 0.0173(12) 0.0151(11) -0.0013(11) 0.0052(12) 0.0038(11)
C1 0.0125(12) 0.0156(12) 0.0155(12) 0.0019(12) 0.0021(11) -0.0007(11)
C2 0.0148(13) 0.0155(12) 0.0105(11) -0.0001(12) -0.0010(11) -0.0024(10)
C3 0.0157(12) 0.0167(12) 0.0152(12) 0.0004(12) 0.0034(12) -0.0012(11)
C4 0.0101(12) 0.0188(12) 0.0147(12) 0.0012(11) 0.0030(11) 0.0018(10)
C5 0.0104(12) 0.0203(13) 0.0147(12) 0.0019(10) -0.0015(12) 0.0030(11)

loop_
_atom_type_symbol
_atom_type_description
_atom_type_scat_dispersion_real
_atom_type_scat_dispersion_imag
_atom_type_scat_source
C C 0.0033 0.0016 'International Tables Vol C Tables 4.2.6.8 and 6.1.1.4'
H H 0.0000 0.0000 'International Tables Vol C Tables 4.2.6.8 and 6.1.1.4'
N N 0.0061 0.0033 'International Tables Vol C Tables 4.2.6.8 and 6.1.1.4'
O O 0.0106 0.0060 'International Tables Vol C Tables 4.2.6.8 and 6.1.1.4'

loop_
_geom_angle_atom_site_label_1
_geom_angle_atom_site_label_2
_geom_angle_atom_site_label_3
_geom_angle
_geom_angle_publ_flag
O2 C1 O1 126.6(2) no
O1 C1 C2 117.5(2) no
O2 C1 C2 115.9(2) no
N1 C0 N2 119.4(2) yes
N1 C0 N3 121.0(2) yes
N2 C0 N3 119.5(2) yes
C0 N1 C2 123.5(2) no
C0 N1 C5 124.5(2) no
C2 N1 C5 111.9(2) no
N1 C2 C1 113.9(2) ?
N1 C2 C3 103.1(2) ?
C1 C2 C3 109.3(2) ?
N1 C2 H2 108(2) no
C1 C2 H2 109(2) no
C3 C2 H2 113(2) no
C4 C3 C2 105.4(2) ?
C4 C3 H3A 111(2) no
C2 C3 H3A 108(2) no
C4 C3 H3B 112(2) no
C2 C3 H3B 115(2) no
H3A C3 H3B 105(2) no
O3 C4 C5 108.4(2) ?
O3 C4 C3 111.2(2) ?
C5 C4 C3 103.2(2) ?
O3 C4 H4 109(2) no
C5 C4 H4 109(2) no
C3 C4 H4 116(2) no
N1 C5 C4 103.0(2) ?
N1 C5 H5A 116(2) no
C4 C5 H5A 110(2) no
N1 C5 H5B 115(2) no
C4 C5 H5B 111(2) no
H5A C5 H5B 103(2) no
C4 O3 H3 102(2) ?
C0 N3 H31 114(2) no
C0 N3 H32 121(2) no
H31 N3 H32 125(3) no
C0 N2 H21 125(2) no
C0 N2 H22 121(2) no
H21 N2 H22 113(3) no
H1W O1W H2W 114(3) no

loop_
_geom_bond_atom_site_label_1
_geom_bond_atom_site_label_2
_geom_bond_site_symmetry_2
_geom_bond_distance
_geom_bond_publ_flag
C1 O1 . 1.258(3) no
C1 O2 . 1.255(3) no
C2 N1 . 1.476(3) no
C5 N1 . 1.462(3) no
C4 O3 . 1.430(3) no
C0 N1 . 1.335(3) yes
C0 N2 . 1.332(3) yes
C0 N3 . 1.324(3) yes
C1 C2 . 1.530(4) ?
C2 C3 . 1.548(4) ?
C2 H2 . 1.01(3) no
C3 C4 . 1.527(4) ?
C3 H3A . 0.93(3) no
C3 H3B . 1.04(3) no
C4 C5 . 1.514(4) ?
C4 H4 . 0.96(3) no
C5 H5A . 1.00(3) no
C5 H5B . 0.96(3) no
O3 H3 . 0.95(3) no
N3 H31 . 0.96(3) no
N3 H32 . 0.82(3) no
N2 H21 . 0.84(3) no
N2 H22 . 0.92(4) no
O1W H1W . 0.92(4) no
O1W H2W . 0.86(4) no

loop_
_geom_hbond_atom_site_label_D
_geom_hbond_atom_site_label_H
_geom_hbond_atom_site_label_A
_geom_hbond_site_symmetry_A
_geom_hbond_distance_DH
_geom_hbond_distance_HA
_geom_hbond_distance_DA
_geom_hbond_angle_DHA
N2 H21 O2 2_554 0.84(3) 2.15(3) 2.957(3) 161(3)
N2 H22 O3 4_455 0.92(4) 2.01(4) 2.885(3) 159(3)
N3 H31 O1W 2_554 0.96(3) 1.89(3) 2.850(3) 180(3)
N3 H32 O1 1_655 0.82(3) 2.08(3) 2.882(3) 163(3)
O3 H3 O1 3 0.95(3) 1.70(3) 2.642(3) 169(3)
O1W H1W O2 4_456 0.92(4) 1.91(5) 2.823(3) 173(4)
O1W H2W O2 . 0.86(4) 2.00(4) 2.800(3) 154(4)
C2 H2 O1 1_655 1.01(3) 2.71(3) 3.515(3) 138(2)
C3 H3A O1W 4_456 0.93(3) 2.67(3) 3.531(4) 154(2)
C4 H4 O3 1_455 0.96(3) 2.72(3) 3.533(4) 143(2)
C5 H5B O3 4_455 0.96(3) 2.72(3) 3.402(3) 129(2)

loop_
_geom_torsion_atom_site_label_1
_geom_torsion_atom_site_label_2
_geom_torsion_atom_site_label_3
_geom_torsion_atom_site_label_4
_geom_torsion
_geom_torsion_publ_flag
O1 C1 C2 N1 -24.9(3) no
O2 C1 C2 N1 158.0(2) no
O1 C1 C2 C3 89.9(3) no
O2 C1 C2 C3 -87.2(3) no
N1 C2 C3 C4 -17.0(3) yes
C1 C2 C3 C4 -138.6(2) yes
C2 C3 C4 O3 -82.8(3) no
C2 C3 C4 C5 33.1(3) yes
O3 C4 C5 N1 81.9(2) no
C3 C4 C5 N1 -36.0(3) yes
N2 C0 N1 C2 166.9(2) yes
N3 C0 N1 C2 -12.9(4) yes
N2 C0 N1 C5 -8.0(4) yes
N3 C0 N1 C5 172.1(2) yes
C1 C2 N1 C0 -63.2(3) yes
C3 C2 N1 C0 178.4(2) yes
C1 C2 N1 C5 112.2(2) yes
C3 C2 N1 C5 -6.1(3) yes
C4 C5 N1 C0 -157.7(2) yes
C4 C5 N1 C2 26.9(3) yes

loop_
_cod_related_entry_id
_cod_related_entry_database
_cod_related_entry_code
1 ChemSpider 30652421
